data_2244023
loop_
_publ_author_name
'Hiiuk, Volodymyr M.'
'Mykhailovych, Vasyl'
'Shova, Sergiu'
'Golenya, Irina A.'
'Gural'skiy, Il'ya A.'

_publ_section_title
;
 Crystal structure of
 poly[[diaquatetra-\m~2~-cyanido-platinum(II)iron(II)] methanol
 4/3-solvate]: a three-dimensional Hofmann clathrate analogue
;
_journal_coeditor_code WM5624
_journal_issue 2
_journal_name_full 'Acta Crystallographica Section E'
_journal_page_first 216
_journal_page_last 219
_journal_paper_doi 10.1107/S2056989022000573
_journal_volume 78
_journal_year 2022
_chemical_formula_iupac '[Fe Pt (C N)4 (H2 O)2], 1.33C H4 O'
_chemical_formula_moiety 'C4 H4 Fe N4 O2 Pt, 1.33(C H4 O)'
_chemical_formula_sum 'C5.33 H9.33 Fe N4 O3.33 Pt'
_chemical_formula_weight 433.77
_chemical_name_systematic
;
Poly[[diaquatetra-\m~2~-cyanido-platinum(II)iron(II)] methanol 1.33-solvate]
;
_space_group_crystal_system cubic
_space_group_IT_number 221
_space_group_name_Hall '-P 4 2 3'
_space_group_name_H-M_alt 'P m -3 m'
_atom_sites_solution_hydrogens mixed
_audit_creation_method
;
Olex2 1.3
(compiled 2020.11.12 svn.r5f609507 for OlexSys, GUI svn.r6408)
;
_cell_angle_alpha 90
_cell_angle_beta 90
_cell_angle_gamma 90
_cell_formula_units_Z 3
_cell_length_a 10.5089(3)
_cell_length_b 10.5089(3)
_cell_length_c 10.5089(3)
_cell_measurement_reflns_used 449
_cell_measurement_temperature 293(2)
_cell_measurement_theta_max 21.7090
_cell_measurement_theta_min 1.9380
_cell_volume 1160.57(6)
_computing_cell_refinement
;
CrysAlisPro (Rigaku OD, 2021)
;
_computing_data_collection
;
CrysAlisPro (Rigaku OD, 2021)
;
_computing_data_reduction
;
CrysAlisPro (Rigaku OD, 2021)
;
_computing_molecular_graphics
;
<i>OLEX2</i> (Dolomanov <i>et al.</i>,  2009)
;
_computing_publication_material
;
<i>OLEX2</i> (Dolomanov <i>et al.</i>,  2009)
;
_computing_structure_refinement
;
SHELXL (Sheldrick, 2015b)
;
_computing_structure_solution
;
SHELXT (Sheldrick, 2015a)
;
_diffrn_ambient_temperature 293(2)
_diffrn_detector 'CCD plate'
_diffrn_detector_area_resol_mean 16.1593
_diffrn_measured_fraction_theta_full 1.000
_diffrn_measured_fraction_theta_max 0.891
_diffrn_measurement_device 'four-circle diffractometer'
_diffrn_measurement_device_type 'Xcalibur, Eos'
_diffrn_measurement_method '\w scans'
_diffrn_radiation_monochromator graphite
_diffrn_radiation_probe x-ray
_diffrn_radiation_type 'Mo K\a'
_diffrn_radiation_wavelength 0.71073
_diffrn_reflns_av_R_equivalents 0.0905
_diffrn_reflns_av_unetI/netI 0.0624
_diffrn_reflns_limit_h_max 8
_diffrn_reflns_limit_h_min -9
_diffrn_reflns_limit_k_max 14
_diffrn_reflns_limit_k_min -14
_diffrn_reflns_limit_l_max 14
_diffrn_reflns_limit_l_min -5
_diffrn_reflns_number 2210
_diffrn_reflns_theta_full 25.242
_diffrn_reflns_theta_max 29.266
_diffrn_reflns_theta_min 1.938
_diffrn_source 'fine-focus sealed X-ray tube'
_exptl_absorpt_coefficient_mu 9.963
_exptl_absorpt_correction_T_max 1.00000
_exptl_absorpt_correction_T_min 0.93020
_exptl_absorpt_correction_type multi-scan
_exptl_absorpt_process_details
;
(CrysAlisPro; Rigaku OD, 2021)
;
_exptl_crystal_colour 'clear intense colourless'
_exptl_crystal_density_diffrn 1.862
_exptl_crystal_description cube
_exptl_crystal_F_000 600
_exptl_crystal_size_max 0.04
_exptl_crystal_size_mid 0.04
_exptl_crystal_size_min 0.04
_refine_diff_density_max 2.150
_refine_diff_density_min -1.364
_refine_ls_extinction_method none
_refine_ls_goodness_of_fit_ref 1.067
_refine_ls_hydrogen_treatment constr
_refine_ls_matrix_type full
_refine_ls_number_parameters 23
_refine_ls_number_reflns 336
_refine_ls_number_restraints 13
_refine_ls_restrained_S_all 1.055
_refine_ls_R_factor_all 0.0693
_refine_ls_R_factor_gt 0.0545
_refine_ls_shift/su_max 0.000
_refine_ls_shift/su_mean 0.000
_refine_ls_structure_factor_coef Fsqd
_refine_ls_weighting_details 'w=1/[\s^2^(Fo^2^)+(0.0611P)^2^] where P=(Fo^2^+2Fc^2^)/3'
_refine_ls_weighting_scheme calc
_refine_ls_wR_factor_gt 0.1242
_refine_ls_wR_factor_ref 0.1334
_reflns_number_gt 273
_reflns_number_total 336
_reflns_threshold_expression 'I > 2\s(I)'
_cod_data_source_file wm5624sup1.cif
_cod_data_source_block I
_cod_original_cell_volume 1160.56(10)
_cod_database_code 2244023
_shelx_space_group_comment
;
The symmetry employed for this shelxl refinement is uniquely defined
by the following loop, which should always be used as a source of
symmetry information in preference to the above space-group names.
They are only intended as comments.
;
_shelx_estimated_absorpt_t_min 0.691
_shelx_estimated_absorpt_t_max 0.691

loop_
_space_group_symop_operation_xyz
'x, y, z'
'-x, -y, z'
'-x, y, -z'
'x, -y, -z'
'z, x, y'
'z, -x, -y'
'-z, -x, y'
'-z, x, -y'
'y, z, x'
'-y, z, -x'
'y, -z, -x'
'-y, -z, x'
'y, x, -z'
'-y, -x, -z'
'y, -x, z'
'-y, x, z'
'x, z, -y'
'-x, z, y'
'-x, -z, -y'
'x, -z, y'
'z, y, -x'
'z, -y, x'
'-z, y, x'
'-z, -y, -x'
'-x, -y, -z'
'x, y, -z'
'x, -y, z'
'-x, y, z'
'-z, -x, -y'
'-z, x, y'
'z, x, -y'
'z, -x, y'
'-y, -z, -x'
'y, -z, x'
'-y, z, x'
'y, z, -x'
'-y, -x, z'
'y, x, z'
'-y, x, -z'
'y, -x, -z'
'-x, -z, y'
'x, -z, -y'
'x, z, y'
'-x, z, -y'
'-z, -y, x'
'-z, y, -x'
'z, -y, -x'
'z, y, x'

loop_
_atom_site_type_symbol
_atom_site_label
_atom_site_fract_x
_atom_site_fract_y
_atom_site_fract_z
_atom_site_U_iso_or_equiv
_atom_site_adp_type
_atom_site_calc_flag
_atom_site_occupancy
_atom_site_disorder_assembly
_atom_site_disorder_group
Pt Pt1 1.000000 0.500000 0.000000 0.0374(5) Uani d 1 . .
Fe Fe1 0.500000 0.500000 0.000000 0.0395(12) Uani d 1 . .
N N1 0.7051(17) 0.500000 0.000000 0.059(4) Uani d 1 . .
C C1 0.8141(17) 0.500000 0.000000 0.047(4) Uani d 1 . .
O O1 0.500000 0.500000 0.2049(19) 0.112(9) Uani d 1 . .
H H1A 0.549690 0.450310 0.238738 0.168 Uiso d 0.25 . .
H H1B 0.423680 0.500000 0.233848 0.168 Uiso d 0.25 . .
O O2 0.6888(17) 0.3112(17) 0.3112(17) 0.049(7) Uani d 0.5 . .
H H2 0.610990 0.294000 0.294000 0.073 Uiso d 0.1667 . .
C C2 0.7666(19) 0.2334(19) 0.2334(19) 0.088(14) Uani d 0.5 . .
H H2A 0.728153 0.224628 0.151003 0.132 Uiso calc 0.0833 A -1
H H2B 0.775372 0.151003 0.271847 0.132 Uiso calc 0.0833 A -1
H H2C 0.848997 0.271847 0.224628 0.132 Uiso calc 0.0833 A -1

loop_
_atom_site_aniso_label
_atom_site_aniso_U_11
_atom_site_aniso_U_22
_atom_site_aniso_U_33
_atom_site_aniso_U_12
_atom_site_aniso_U_13
_atom_site_aniso_U_23
Pt1 0.0420(6) 0.0282(7) 0.0420(6) 0.000 0.000 0.000
Fe1 0.0399(16) 0.0399(16) 0.039(2) 0.000 0.000 0.000
N1 0.060(11) 0.054(10) 0.064(11) 0.000 0.000 0.000
C1 0.032(9) 0.046(10) 0.063(12) 0.000 0.000 0.000
O1 0.144(15) 0.144(15) 0.047(14) 0.000 0.000 0.000
O2 0.049(7) 0.049(7) 0.049(7) -0.019(7) -0.019(7) 0.019(7)
C2 0.088(14) 0.088(14) 0.088(14) -0.021(11) -0.021(11) 0.021(11)

loop_
_atom_type_symbol
_atom_type_description
_atom_type_scat_dispersion_real
_atom_type_scat_dispersion_imag
_atom_type_scat_source
C C 0.0033 0.0016 'International Tables Vol C Tables 4.2.6.8 and 6.1.1.4'
H H 0.0000 0.0000 'International Tables Vol C Tables 4.2.6.8 and 6.1.1.4'
Fe Fe 0.3463 0.8444 'International Tables Vol C Tables 4.2.6.8 and 6.1.1.4'
N N 0.0061 0.0033 'International Tables Vol C Tables 4.2.6.8 and 6.1.1.4'
O O 0.0106 0.0060 'International Tables Vol C Tables 4.2.6.8 and 6.1.1.4'
Pt Pt -1.7033 8.3905 'International Tables Vol C Tables 4.2.6.8 and 6.1.1.4'

loop_
_geom_angle_atom_site_label_1
_geom_angle_atom_site_label_2
_geom_angle_atom_site_label_3
_geom_angle_site_symmetry_1
_geom_angle_site_symmetry_3
_geom_angle
_geom_angle_publ_flag
C1 Pt1 C1 45_664 21_656 180.0 ?
C1 Pt1 C1 21_656 . 90.0 ?
C1 Pt1 C1 45_664 . 90.0 ?
C1 Pt1 C1 45_664 25_765 90.0 ?
C1 Pt1 C1 21_656 25_765 90.0 ?
C1 Pt1 C1 25_765 . 180.0 ?
N1 Fe1 N1 . 25_665 180.0 ?
N1 Fe1 N1 13 37_665 180.0 ?
N1 Fe1 N1 25_665 37_665 90.0 ?
N1 Fe1 N1 . 13 90.0 ?
N1 Fe1 N1 25_665 13 90.0 ?
N1 Fe1 N1 . 37_665 90.0 ?
O1 Fe1 N1 25_665 13 90.0 ?
O1 Fe1 N1 25_665 37_665 90.0 ?
O1 Fe1 N1 . 25_665 90.0 ?
O1 Fe1 N1 . 13 90.0 ?
O1 Fe1 N1 . 37_665 90.0 ?
O1 Fe1 N1 25_665 . 90.0 ?
O1 Fe1 N1 . . 90.0 ?
O1 Fe1 N1 25_665 25_665 90.0 ?
O1 Fe1 O1 25_665 . 180.0 ?
C1 N1 Fe1 . . 180.0 ?
N1 C1 Pt1 . . 180.0 ?
Fe1 O1 H1A . 38 115.7400(10) ?
Fe1 O1 H1A . 15_565 115.7400(10) ?
Fe1 O1 H1A . . 115.7 ?
Fe1 O1 H1A . 16_655 115.740(2) ?
Fe1 O1 H1B . . 110.8 ?
Fe1 O1 H1B . 15_565 110.8 ?
Fe1 O1 H1B . 2_665 110.799(2) ?
Fe1 O1 H1B . 38 110.8 ?
H1A O1 H1A 15_565 38 79.1 ?
H1A O1 H1A . 38 128.5 ?
H1A O1 H1A . 16_655 79.1 ?
H1A O1 H1A 15_565 16_655 128.5 ?
H1A O1 H1A 38 16_655 79.1 ?
H1A O1 H1A . 15_565 79.1 ?
H1A O1 H1B 38 2_665 116.2 ?
H1A O1 H1B . 2_665 41.4 ?
H1A O1 H1B 16_655 38 116.2 ?
H1A O1 H1B 16_655 15_565 41.4 ?
H1A O1 H1B . . 116.2 ?
H1A O1 H1B 16_655 2_665 41.4 ?
H1A O1 H1B . 15_565 116.2 ?
H1A O1 H1B . 38 41.4 ?
H1A O1 H1B 15_565 2_665 116.2 ?
H1A O1 H1B 15_565 38 41.4 ?
H1A O1 H1B 38 38 116.2 ?
H1A O1 H1B 38 15_565 41.4 ?
H1A O1 H1B 15_565 15_565 116.2 ?
H1B O1 H1A . 16_655 116.2 ?
H1B O1 H1A . 15_565 41.4 ?
H1B O1 H1A . 38 41.4 ?
H1B O1 H1B 15_565 38 138.4 ?
H1B O1 H1B 38 2_665 82.8 ?
H1B O1 H1B . 38 82.8 ?
H1B O1 H1B . 15_565 82.8 ?
H1B O1 H1B . 2_665 138.4 ?
H1B O1 H1B 15_565 2_665 82.8 ?
H2 O2 H2 7_665 10_656 111.0 ?
H2 O2 H2 . 10_656 111.0 ?
H2 O2 H2 . 7_665 111.0 ?
C2 O2 H2 . . 107.9 ?
C2 O2 H2 . 10_656 107.857(3) ?
C2 O2 H2 . 7_665 107.857(8) ?
O2 C2 H2A . . 109.5 ?
O2 C2 H2B . . 109.5 ?
O2 C2 H2C . . 109.5 ?
H2A C2 H2B . . 109.5 ?
H2A C2 H2C . . 109.5 ?
H2B C2 H2C . . 109.5 ?

loop_
_geom_bond_atom_site_label_1
_geom_bond_atom_site_label_2
_geom_bond_site_symmetry_2
_geom_bond_distance
_geom_bond_publ_flag
Pt1 C1 45_664 1.953(17) ?
Pt1 C1 25_765 1.953(17) ?
Pt1 C1 21_656 1.953(17) ?
Pt1 C1 . 1.953(17) ?
Fe1 N1 . 2.155(18) ?
Fe1 N1 37_665 2.155(18) ?
Fe1 N1 25_665 2.155(18) ?
Fe1 N1 13 2.155(18) ?
Fe1 O1 25_665 2.15(2) ?
Fe1 O1 . 2.15(2) ?
N1 C1 . 1.15(2) ?
O1 H1A 16_655 0.8198 ?
O1 H1A 38 0.8198 ?
O1 H1A . 0.8198 ?
O1 H1A 15_565 0.8198 ?
O1 H1B 15_565 0.8579 ?
O1 H1B 2_665 0.8579 ?
O1 H1B 38 0.8579 ?
O1 H1B . 0.8579 ?
O2 H2 . 0.8565 ?
O2 H2 7_665 0.8565 ?
O2 H2 10_656 0.8565 ?
O2 C2 . 1.42(2) ?
C2 H2A . 0.9600 ?
C2 H2B . 0.9600 ?
C2 H2C . 0.9600 ?

loop_
_geom_hbond_atom_site_label_D
_geom_hbond_atom_site_label_H
_geom_hbond_atom_site_label_A
_geom_hbond_site_symmetry_A
_geom_hbond_distance_DH
_geom_hbond_distance_HA
_geom_hbond_distance_DA
_geom_hbond_angle_DHA
_geom_hbond_publ_flag
O1 H1A O2 . 0.82 2.20 3.020(18) 174.5 yes

_cod_database_fobs_code 2244023
